data_1008164
loop_
_publ_author_name
'Garnier, P.'
'Calvarin, G.'
'Berar, J. F.'
'Weigel, D.'

_publ_section_title
;
 Etude des Phases Ferroelastiques de Pb~3~V~2~O~8~: Determination de la
 Maille Cristalline de la Phase \a Ferroelectrique Basse Temperature
;
_journal_coden_ASTM MRBUAC
_journal_issue 4
_journal_name_full 'Materials Research Bulletin'
_journal_page_first 407
_journal_page_last 414
_journal_paper_doi 10.1016/0025-5408(84)90099-0
_journal_volume 19
_journal_year 1984
_chemical_formula_structural 'Pb3 V2 O8'
_chemical_formula_sum 'O8 Pb3 V2'
_chemical_name_systematic 'Trilead vanadate - \b'
_space_group_IT_number 14
_symmetry_cell_setting monoclinic
_symmetry_Int_Tables_number 14
_symmetry_space_group_name_Hall '-P 2ybc'
_symmetry_space_group_name_H-M 'P 1 21/c 1'
_cell_angle_alpha 90
_cell_angle_beta 115.20(1)
_cell_angle_gamma 90
_cell_formula_units_Z 2
_cell_length_a 7.514(1)
_cell_length_b 6.107(1)
_cell_length_c 9.526(1)
_cell_volume 395.5
_refine_ls_R_factor_all 0.045
_cod_database_code 1008164

loop_
_symmetry_equiv_pos_as_xyz
x,y,z
-x,1/2+y,1/2-z
-x,-y,-z
x,1/2-y,1/2+z

loop_
_atom_site_label
_atom_site_type_symbol
_atom_site_symmetry_multiplicity
_atom_site_Wyckoff_symbol
_atom_site_fract_x
_atom_site_fract_y
_atom_site_fract_z
_atom_site_occupancy
_atom_site_attached_hydrogens
_atom_site_calc_flag
Pb1 Pb2+ 2 a 0. 0. 0. 1. 0 d
Pb2 Pb2+ 4 e 0.384(1) 0.582(1) 0.288(1) 1. 0 d
V1 V5+ 4 e 0.196(6) 0.234(4) 0.403(5) 1. 0 d
O1 O2- 4 e 0.274(10) 0.269(11) 0.015(8) 1. 0 d
O2 O2- 4 e 0.25(1) 0.706(11) 0.003(8) 1. 0 d
O3 O2- 4 e 0.324(8) 0.96(1) 0.268(8) 1. 0 d
O4 O2- 4 e 0.058(8) 0.545(8) 0.218(6) 1. 0 d

loop_
_atom_type_symbol
_atom_type_oxidation_number
Pb2+ 2.000
V5+ 5.000
O2- -2.000
